data_7704193
loop_
_publ_author_name
'Xue, An-Qi'
'Liu, Yang-Yu'
'Li, Jia-Xin'
'Zhang, Yan'
'Meng, Yin-Shan'
'Zhu, Wen-Hua'
'Zhang, Yi-Quan'
'Sun, Hao-Ling'
'Wang, Fei'
'Qiu, Guan-Xia'
'Liang, Lu-Yu'
'Wang, Xiang'
'Gao, Song'

_publ_section_title
;
 The differential magnetic relaxation behaviours of slightly distorted
 triangular dodecahedral dysprosium analogues in a type of cyano-bridged
 3d-4f zig-zag chain compounds.
;
_journal_issue 20
_journal_name_full 'Dalton transactions (Cambridge, England : 2003)'
_journal_page_first 6867
_journal_page_last 6875
_journal_paper_doi 10.1039/d0dt00990c
_journal_volume 49
_journal_year 2020
_chemical_formula_moiety '0.5(C32 H36 Fe2 N16 O12 Y2), 0.5(H4 O2)'
_chemical_formula_sum 'C16 H20 Fe N8 O7 Y'
_chemical_formula_weight 581.16
_chemical_name_common {[YFe(CN)6](PNO)2(H2O)4}(H2O),ZhangY-15Dec04e
_space_group_crystal_system monoclinic
_space_group_IT_number 15
_space_group_name_Hall '-C 2yc'
_space_group_name_H-M_alt 'C 1 2/c 1'
_atom_sites_solution_hydrogens mixed
_atom_sites_solution_primary direct
_atom_sites_solution_secondary difmap
_audit_creation_date 2019-04-26
_audit_creation_method
;
Olex2 1.2
(compiled 2018.05.29 svn.r3508 for OlexSys, GUI svn.r5506)
;
_audit_update_record
;
2020-02-10 deposited with the CCDC.	2020-04-27 downloaded from the CCDC.
;
_cell_angle_alpha 90
_cell_angle_beta 118.132(7)
_cell_angle_gamma 90
_cell_formula_units_Z 4
_cell_length_a 17.250(4)
_cell_length_b 9.3653(15)
_cell_length_c 16.656(4)
_cell_measurement_reflns_used 2472
_cell_measurement_temperature 298(2)
_cell_measurement_theta_max 25.3533
_cell_measurement_theta_min 3.1939
_cell_volume 2372.9(9)
_computing_cell_refinement 'SAINT v8.34A (Bruker, 2013)'
_computing_data_collection 'APEX2 (Bruker, 2005)'
_computing_data_reduction 'SAINT v8.34A (Bruker, 2013)'
_computing_molecular_graphics 'Olex2 (Dolomanov et al., 2009)'
_computing_publication_material 'Olex2 (Dolomanov et al., 2009)'
_computing_structure_refinement 'ShelXL (Sheldrick, 2015)'
_computing_structure_solution 'ShelXS (Sheldrick, 2008)'
_diffrn_ambient_temperature 297.8
_diffrn_measured_fraction_theta_full 0.992
_diffrn_measured_fraction_theta_max 0.989
_diffrn_measurement_device_type 'PHOTON100 CMOS detector'
_diffrn_measurement_method 'omega scan'
_diffrn_radiation_monochromator 'TRIUMPH curved crystal monochromator'
_diffrn_radiation_type MoK\a
_diffrn_radiation_wavelength 0.71073
_diffrn_reflns_av_R_equivalents 0.0521
_diffrn_reflns_av_unetI/netI 0.0471
_diffrn_reflns_Laue_measured_fraction_full 0.992
_diffrn_reflns_Laue_measured_fraction_max 0.989
_diffrn_reflns_limit_h_max 20
_diffrn_reflns_limit_h_min -20
_diffrn_reflns_limit_k_max 11
_diffrn_reflns_limit_k_min -10
_diffrn_reflns_limit_l_max 19
_diffrn_reflns_limit_l_min -19
_diffrn_reflns_number 7709
_diffrn_reflns_point_group_measured_fraction_full 0.992
_diffrn_reflns_point_group_measured_fraction_max 0.989
_diffrn_reflns_theta_full 25.242
_diffrn_reflns_theta_max 25.430
_diffrn_reflns_theta_min 3.194
_diffrn_source 'fine-focus sealed tube'
_exptl_absorpt_coefficient_mu 3.097
_exptl_absorpt_correction_T_max 0.7452
_exptl_absorpt_correction_T_min 0.6691
_exptl_absorpt_correction_type multi-scan
_exptl_absorpt_process_details 'SADABS (Bruker, 2012)'
_exptl_crystal_colour yellow
_exptl_crystal_density_diffrn 1.627
_exptl_crystal_description block
_exptl_crystal_F_000 1172
_exptl_crystal_size_max 0.23
_exptl_crystal_size_mid 0.19
_exptl_crystal_size_min 0.16
_refine_diff_density_max 0.423
_refine_diff_density_min -0.479
_refine_diff_density_rms 0.078
_refine_ls_extinction_method none
_refine_ls_goodness_of_fit_ref 1.056
_refine_ls_hydrogen_treatment mixed
_refine_ls_matrix_type full
_refine_ls_number_parameters 167
_refine_ls_number_reflns 2165
_refine_ls_number_restraints 10
_refine_ls_restrained_S_all 1.478
_refine_ls_R_factor_all 0.0522
_refine_ls_R_factor_gt 0.0331
_refine_ls_shift/su_max 0.001
_refine_ls_shift/su_mean 0.000
_refine_ls_structure_factor_coef Fsqd
_refine_ls_weighting_details 'w=1/[\s^2^(Fo^2^)+(0.0379P)^2^+0.6388P] where P=(Fo^2^+2Fc^2^)/3'
_refine_ls_weighting_scheme calc
_refine_ls_wR_factor_gt 0.0707
_refine_ls_wR_factor_ref 0.0777
_reflns_Friedel_coverage 0.000
_reflns_number_gt 1735
_reflns_number_total 2165
_reflns_threshold_expression 'I > 2\s(I)'
_cod_data_source_file d0dt00990c2.cif
_cod_data_source_block a
_cod_depositor_comments 'Adding full bibliography for 7704193--7704195.cif.'
_cod_original_cell_volume 2372.9(8)
_cod_database_code 7704193
_shelxl_version_number 2014/6
_shelx_space_group_comment
;
The symmetry employed for this shelxl refinement is uniquely defined
by the following loop, which should always be used as a source of
symmetry information in preference to the above space-group names.
They are only intended as comments.
;
_shelx_estimated_absorpt_t_max 0.637
_shelx_estimated_absorpt_t_min 0.536
_olex2_refinement_description
;
1. Fixed Uiso
 At 1.2 times of:
  All C(H) groups
 At 1.5 times of:
  All O(H,H) groups
2. Restrained distances
 O3-H3A = O3-H3B
 0.96 with sigma of 0.02
 H3A-H3B
 1.52 with sigma of 0.02
 O4-H4B = O4-H4A
 0.96 with sigma of 0.02
 H4B-H4A
 1.52 with sigma of 0.02
3. Others
 Fixed Sof: H4A(0.5)
4.a Rotating group:
 O2(H2A,H2B)
4.b Aromatic/amide H refined with riding coordinates:
 C8(H8), C4(H4), C5(H5), C6(H6), C7(H7)
;
_olex2_submission_special_instructions 'No special instructions were received'

loop_
_space_group_symop_operation_xyz
'x, y, z'
'-x, y, -z+1/2'
'x+1/2, y+1/2, z'
'-x+1/2, y+1/2, -z+1/2'
'-x, -y, -z'
'x, -y, z-1/2'
'-x+1/2, -y+1/2, -z'
'x+1/2, -y+1/2, z-1/2'

loop_
_atom_site_label
_atom_site_type_symbol
_atom_site_fract_x
_atom_site_fract_y
_atom_site_fract_z
_atom_site_U_iso_or_equiv
_atom_site_adp_type
_atom_site_occupancy
_atom_site_site_symmetry_order
_atom_site_calc_flag
_atom_site_refinement_flags_posn
_atom_site_refinement_flags_adp
_atom_site_refinement_flags_occupancy
_atom_site_disorder_assembly
_atom_site_disorder_group
Y1 Y 0.0000 0.09415(4) 0.2500 0.01869(14) Uani 1 2 d S T P . .
Fe1 Fe -0.2500 -0.2500 0.0000 0.01767(17) Uani 1 2 d S T P . .
N4 N 0.09597(18) -0.0882(3) 0.14869(19) 0.0270(6) Uani 1 1 d . . . . .
O2 O 0.04764(16) 0.3027(2) 0.20222(16) 0.0335(6) Uani 1 1 d . . . . .
H2A H 0.0045 0.3737 0.1783 0.050 Uiso 1 1 d GR . . . .
H2B H 0.0637 0.2857 0.1569 0.050 Uiso 1 1 d GR . . . .
N1 N -0.08968(18) -0.1152(3) 0.1622(2) 0.0272(7) Uani 1 1 d . . . . .
O1 O 0.06777(16) 0.0340(2) 0.16709(17) 0.0337(6) Uani 1 1 d . . . . .
C8 C 0.1772(2) -0.1347(4) 0.2041(3) 0.0377(9) Uani 1 1 d . . . . .
H8 H 0.2134 -0.0828 0.2560 0.045 Uiso 1 1 calc R . . . .
C1 C -0.1475(2) -0.1700(3) 0.1052(2) 0.0213(7) Uani 1 1 d . . . . .
C4 C 0.0431(2) -0.1612(4) 0.0731(3) 0.0376(9) Uani 1 1 d . . . . .
H4 H -0.0132 -0.1279 0.0348 0.045 Uiso 1 1 calc R . . . .
C2 C -0.3190(2) -0.2240(3) 0.0653(2) 0.0259(8) Uani 1 1 d . . . . .
N2 N -0.3597(2) -0.2044(3) 0.1006(2) 0.0389(8) Uani 1 1 d . . . . .
C5 C 0.0722(3) -0.2846(4) 0.0522(3) 0.0486(11) Uani 1 1 d . . . . .
H5 H 0.0355 -0.3355 0.0000 0.058 Uiso 1 1 calc R . . . .
C6 C 0.1554(3) -0.3329(4) 0.1083(3) 0.0485(11) Uani 1 1 d . . . . .
H6 H 0.1761 -0.4158 0.0943 0.058 Uiso 1 1 calc R . . . .
C7 C 0.2073(3) -0.2576(4) 0.1851(3) 0.0458(11) Uani 1 1 d . . . . .
H7 H 0.2635 -0.2902 0.2247 0.055 Uiso 1 1 calc R . . . .
O3 O -0.13035(16) 0.1703(2) 0.12107(17) 0.0380(7) Uani 1 1 d D . . . .
N3 N -0.1988(2) -0.5568(3) 0.0736(2) 0.0505(9) Uani 1 1 d . . . . .
O4 O 0.0000 0.5693(4) 0.2500 0.0640(13) Uani 1 2 d DS T P . .
C3 C -0.2171(2) -0.4433(4) 0.0500(2) 0.0282(8) Uani 1 1 d . . . . .
H3A H -0.149(3) 0.265(2) 0.110(3) 0.089(17) Uiso 1 1 d D . . . .
H3B H -0.162(3) 0.117(3) 0.069(2) 0.072(16) Uiso 1 1 d D . . . .
H4A H 0.0604(14) 0.546(5) 0.267(5) 0.30(12) Uiso 0.5 1 d D . . . .
H4B H 0.0000 0.671(2) 0.2500 0.24(6) Uiso 1 2 d DS T P . .

loop_
_atom_site_aniso_label
_atom_site_aniso_U_11
_atom_site_aniso_U_22
_atom_site_aniso_U_33
_atom_site_aniso_U_23
_atom_site_aniso_U_13
_atom_site_aniso_U_12
Y1 0.0192(2) 0.0148(2) 0.0223(3) 0.000 0.00999(19) 0.000
Fe1 0.0180(3) 0.0150(3) 0.0194(4) -0.0009(2) 0.0083(3) -0.0010(2)
N4 0.0320(16) 0.0235(15) 0.0320(17) -0.0019(12) 0.0206(14) 0.0022(12)
O2 0.0475(16) 0.0226(13) 0.0462(16) 0.0029(11) 0.0352(13) 0.0023(11)
N1 0.0225(15) 0.0245(15) 0.0284(16) -0.0042(12) 0.0070(13) -0.0047(12)
O1 0.0462(15) 0.0208(12) 0.0466(16) -0.0005(10) 0.0323(13) 0.0054(11)
C8 0.030(2) 0.046(2) 0.035(2) -0.0088(17) 0.0135(18) 0.0029(17)
C1 0.0248(18) 0.0146(16) 0.0277(19) 0.0031(13) 0.0150(16) 0.0023(13)
C4 0.030(2) 0.044(2) 0.032(2) -0.0064(17) 0.0092(17) 0.0031(17)
C2 0.0236(18) 0.0255(18) 0.0256(19) -0.0034(14) 0.0093(16) -0.0042(14)
N2 0.0352(18) 0.051(2) 0.041(2) -0.0078(16) 0.0265(17) -0.0057(15)
C5 0.049(3) 0.049(2) 0.043(3) -0.019(2) 0.017(2) 0.002(2)
C6 0.055(3) 0.037(2) 0.055(3) -0.011(2) 0.027(2) 0.012(2)
C7 0.038(2) 0.050(3) 0.045(3) -0.004(2) 0.016(2) 0.0157(19)
O3 0.0345(15) 0.0213(13) 0.0381(16) 0.0014(11) 0.0005(12) 0.0062(11)
N3 0.069(3) 0.0228(17) 0.056(2) 0.0110(16) 0.027(2) 0.0097(16)
O4 0.074(3) 0.032(2) 0.078(3) 0.000 0.029(3) 0.000
C3 0.0293(19) 0.0254(19) 0.0284(19) -0.0011(15) 0.0124(16) -0.0021(15)

loop_
_atom_type_symbol
_atom_type_description
_atom_type_scat_dispersion_real
_atom_type_scat_dispersion_imag
_atom_type_scat_source
C C 0.0033 0.0016 'International Tables Vol C Tables 4.2.6.8 and 6.1.1.4'
H H 0.0000 0.0000 'International Tables Vol C Tables 4.2.6.8 and 6.1.1.4'
N N 0.0061 0.0033 'International Tables Vol C Tables 4.2.6.8 and 6.1.1.4'
O O 0.0106 0.0060 'International Tables Vol C Tables 4.2.6.8 and 6.1.1.4'
Fe Fe 0.3463 0.8444 'International Tables Vol C Tables 4.2.6.8 and 6.1.1.4'
Y Y -2.7962 3.5667 'International Tables Vol C Tables 4.2.6.8 and 6.1.1.4'

loop_
_geom_angle_atom_site_label_1
_geom_angle_atom_site_label_2
_geom_angle_atom_site_label_3
_geom_angle
_geom_angle_site_symmetry_1
_geom_angle_site_symmetry_3
_geom_angle_publ_flag
O2 Y1 O2 70.79(11) . 2 ?
O2 Y1 N1 128.27(9) . 2 ?
O2 Y1 N1 131.29(9) 2 2 ?
O2 Y1 N1 131.29(9) . . ?
O2 Y1 N1 128.27(9) 2 . ?
N1 Y1 N1 76.62(13) . 2 ?
O1 Y1 O2 139.73(8) . 2 ?
O1 Y1 O2 69.08(8) . . ?
O1 Y1 O2 139.73(8) 2 . ?
O1 Y1 O2 69.08(8) 2 2 ?
O1 Y1 N1 78.83(9) 2 . ?
O1 Y1 N1 78.64(9) . . ?
O1 Y1 N1 78.64(9) 2 2 ?
O1 Y1 N1 78.83(9) . 2 ?
O1 Y1 O1 151.16(12) . 2 ?
O1 Y1 O3 93.69(10) . . ?
O1 Y1 O3 94.90(10) 2 . ?
O1 Y1 O3 94.90(10) . 2 ?
O1 Y1 O3 93.69(10) 2 2 ?
O3 Y1 O2 77.37(9) . . ?
O3 Y1 O2 77.36(9) 2 2 ?
O3 Y1 O2 74.24(9) 2 . ?
O3 Y1 O2 74.24(9) . 2 ?
O3 Y1 N1 145.81(9) 2 . ?
O3 Y1 N1 69.20(8) . . ?
O3 Y1 N1 145.81(9) . 2 ?
O3 Y1 N1 69.20(8) 2 2 ?
O3 Y1 O3 144.99(12) 2 . ?
C1 Fe1 C1 180.0 7_445 . ?
C1 Fe1 C2 89.10(13) . . ?
C1 Fe1 C2 90.91(13) 7_445 . ?
C1 Fe1 C2 90.90(13) . 7_445 ?
C1 Fe1 C2 89.09(13) 7_445 7_445 ?
C1 Fe1 C3 90.83(13) 7_445 7_445 ?
C1 Fe1 C3 89.17(13) 7_445 . ?
C1 Fe1 C3 89.17(13) . 7_445 ?
C1 Fe1 C3 90.83(13) . . ?
C2 Fe1 C2 180.0 7_445 . ?
C3 Fe1 C2 89.51(14) 7_445 . ?
C3 Fe1 C2 90.49(14) 7_445 7_445 ?
C3 Fe1 C2 90.50(14) . . ?
C3 Fe1 C2 89.50(14) . 7_445 ?
C3 Fe1 C3 180.0 . 7_445 ?
O1 N4 C8 119.9(3) . . ?
O1 N4 C4 119.5(3) . . ?
C8 N4 C4 120.6(3) . . ?
Y1 O2 H2A 113.2 . . ?
Y1 O2 H2B 114.1 . . ?
H2A O2 H2B 104.8 . . ?
C1 N1 Y1 155.5(2) . . ?
N4 O1 Y1 134.68(19) . . ?
N4 C8 H8 119.8 . . ?
N4 C8 C7 120.5(4) . . ?
C7 C8 H8 119.8 . . ?
N1 C1 Fe1 175.0(3) . . ?
N4 C4 H4 120.0 . . ?
N4 C4 C5 120.1(3) . . ?
C5 C4 H4 120.0 . . ?
N2 C2 Fe1 177.2(3) . . ?
C4 C5 H5 120.1 . . ?
C4 C5 C6 119.8(4) . . ?
C6 C5 H5 120.1 . . ?
C5 C6 H6 120.5 . . ?
C7 C6 C5 118.9(4) . . ?
C7 C6 H6 120.5 . . ?
C8 C7 C6 120.1(4) . . ?
C8 C7 H7 119.9 . . ?
C6 C7 H7 119.9 . . ?
Y1 O3 H3A 124(3) . . ?
Y1 O3 H3B 125(2) . . ?
H3A O3 H3B 110(3) . . ?
H4A O4 H4B 103(3) . . ?
N3 C3 Fe1 175.7(3) . . ?

loop_
_geom_bond_atom_site_label_1
_geom_bond_atom_site_label_2
_geom_bond_distance
_geom_bond_site_symmetry_2
_geom_bond_publ_flag
Y1 O2 2.396(2) 2 ?
Y1 O2 2.396(2) . ?
Y1 N1 2.498(3) 2 ?
Y1 N1 2.498(3) . ?
Y1 O1 2.261(2) 2 ?
Y1 O1 2.261(2) . ?
Y1 O3 2.371(2) . ?
Y1 O3 2.371(2) 2 ?
Fe1 C1 1.958(3) . ?
Fe1 C1 1.958(3) 7_445 ?
Fe1 C2 1.969(4) 7_445 ?
Fe1 C2 1.969(4) . ?
Fe1 C3 1.962(3) . ?
Fe1 C3 1.962(3) 7_445 ?
N4 O1 1.335(3) . ?
N4 C8 1.336(4) . ?
N4 C4 1.342(4) . ?
O2 H2A 0.9355 . ?
O2 H2B 0.9315 . ?
N1 C1 1.126(4) . ?
C8 H8 0.9300 . ?
C8 C7 1.359(5) . ?
C4 H4 0.9300 . ?
C4 C5 1.368(5) . ?
C2 N2 1.125(4) . ?
C5 H5 0.9300 . ?
C5 C6 1.368(5) . ?
C6 H6 0.9300 . ?
C6 C7 1.363(5) . ?
C7 H7 0.9300 . ?
O3 H3A 0.930(19) . ?
O3 H3B 0.922(18) . ?
N3 C3 1.126(4) . ?
O4 H4A 0.97(2) . ?
O4 H4B 0.96(2) . ?

loop_
_geom_hbond_atom_site_label_D
_geom_hbond_atom_site_label_H
_geom_hbond_atom_site_label_A
_geom_hbond_distance_DH
_geom_hbond_distance_HA
_geom_hbond_distance_DA
_geom_hbond_angle_DHA
_geom_hbond_site_symmetry_A
O2 H2A O4 0.94 2.21 2.857(4) 125.7 .
O2 H2B N2 0.93 1.95 2.823(4) 155.3 3
O3 H3A N3 0.930(19) 1.84(2) 2.769(4) 172(4) 1_565
O3 H3B N3 0.922(18) 2.52(3) 3.364(4) 152(3) 7_445
O4 H4B N1 0.96(2) 2.529(17) 3.336(5) 142.2(3) 2_565
O4 H4B N1 0.96(2) 2.529(17) 3.336(5) 142.2(3) 1_565

loop_
_geom_torsion_atom_site_label_1
_geom_torsion_atom_site_label_2
_geom_torsion_atom_site_label_3
_geom_torsion_atom_site_label_4
_geom_torsion
_geom_torsion_site_symmetry_1
_geom_torsion_site_symmetry_2
_geom_torsion_site_symmetry_3
_geom_torsion_site_symmetry_4
_geom_torsion_publ_flag
N4 C8 C7 C6 1.3(7) . . . . ?
N4 C4 C5 C6 -0.4(7) . . . . ?
O1 N4 C8 C7 -178.7(4) . . . . ?
O1 N4 C4 C5 178.2(4) . . . . ?
C8 N4 O1 Y1 -88.6(4) . . . . ?
C8 N4 C4 C5 0.1(6) . . . . ?
C4 N4 O1 Y1 93.3(4) . . . . ?
C4 N4 C8 C7 -0.6(6) . . . . ?
C4 C5 C6 C7 1.0(7) . . . . ?
C5 C6 C7 C8 -1.5(7) . . . . ?
